data_4133425
loop_
_publ_author_name
'Godfrey, Nicole A.'
'Schatz, Devon J.'
'Pronin, Sergey V.'

_publ_section_title
;
 Twelve-Step Asymmetric Synthesis of (-)-Nodulisporic Acid C.
;
_journal_issue 40
_journal_name_full 'Journal of the American Chemical Society'
_journal_page_first 12770
_journal_page_last 12774
_journal_paper_doi 10.1021/jacs.8b09965
_journal_volume 140
_journal_year 2018
_chemical_absolute_configuration unk
_chemical_formula_sum 'C25 H37 Br Cl N O4 Si'
_chemical_formula_weight 559.00
_space_group_crystal_system orthorhombic
_space_group_IT_number 19
_space_group_name_Hall 'P 2ac 2ab'
_space_group_name_H-M_alt 'P 21 21 21'
_atom_sites_solution_hydrogens geom
_atom_sites_solution_primary dual
_atom_sites_solution_secondary difmap
_audit_creation_method SHELXL-2014/7
_cell_angle_alpha 90
_cell_angle_beta 90
_cell_angle_gamma 90
_cell_formula_units_Z 4
_cell_length_a 7.9555(7)
_cell_length_b 16.5243(15)
_cell_length_c 21.253(2)
_cell_measurement_reflns_used 8396
_cell_measurement_temperature 133(2)
_cell_measurement_theta_max 27.52
_cell_measurement_theta_min 2.28
_cell_volume 2793.9(4)
_computing_cell_refinement 'Bruker SAINT 8.34a, 2013'
_computing_data_collection 'Bruker APEX2 2014.11-0, 2014'
_computing_data_reduction 'Bruker SAINT 8.34a, 2013'
_computing_molecular_graphics 'Bruker SHELXTL'
_computing_publication_material 'Bruker SHELXTL'
_computing_structure_refinement 'SHELXL-2014/7 (Sheldrick, 2014)'
_computing_structure_solution 'Bruker SHELXTL 2014/4'
_diffrn_ambient_temperature 133(2)
_diffrn_measured_fraction_theta_full 0.999
_diffrn_measured_fraction_theta_max 0.999
_diffrn_measurement_device_type 'Bruker SMART APEX II CCD'
_diffrn_measurement_method '\f and \w scans'
_diffrn_radiation_type MoK\a
_diffrn_radiation_wavelength 0.71073
_diffrn_reflns_av_R_equivalents 0.0471
_diffrn_reflns_av_unetI/netI 0.0609
_diffrn_reflns_Laue_measured_fraction_full 0.999
_diffrn_reflns_Laue_measured_fraction_max 0.999
_diffrn_reflns_limit_h_max 9
_diffrn_reflns_limit_h_min -9
_diffrn_reflns_limit_k_max 20
_diffrn_reflns_limit_k_min -20
_diffrn_reflns_limit_l_max 24
_diffrn_reflns_limit_l_min -26
_diffrn_reflns_number 15707
_diffrn_reflns_point_group_measured_fraction_full 0.999
_diffrn_reflns_point_group_measured_fraction_max 0.999
_diffrn_reflns_theta_full 25.500
_diffrn_reflns_theta_max 26.371
_diffrn_reflns_theta_min 1.561
_diffrn_source 'fine-focus sealed tube'
_exptl_absorpt_coefficient_mu 1.639
_exptl_absorpt_correction_T_max 0.7456
_exptl_absorpt_correction_T_min 0.5129
_exptl_absorpt_correction_type multi-scan
_exptl_absorpt_process_details 'Bruker SADABS 2014/5'
_exptl_crystal_colour colorless
_exptl_crystal_density_diffrn 1.329
_exptl_crystal_density_meas ?
_exptl_crystal_density_method not_measured
_exptl_crystal_description prism
_exptl_crystal_F_000 1168
_exptl_crystal_size_max 0.372
_exptl_crystal_size_mid 0.281
_exptl_crystal_size_min 0.098
_refine_diff_density_max 0.945
_refine_diff_density_min -0.646
_refine_diff_density_rms 0.097
_refine_ls_abs_structure_details
; 
 Refined as an inversion twin. 
;
_refine_ls_abs_structure_Flack 0.18(2)
_refine_ls_extinction_method none
_refine_ls_goodness_of_fit_ref 1.076
_refine_ls_hydrogen_treatment constr
_refine_ls_matrix_type full
_refine_ls_number_parameters 309
_refine_ls_number_reflns 5691
_refine_ls_number_restraints 0
_refine_ls_restrained_S_all 1.076
_refine_ls_R_factor_all 0.0799
_refine_ls_R_factor_gt 0.0734
_refine_ls_shift/su_max 0.000
_refine_ls_shift/su_mean 0.000
_refine_ls_structure_factor_coef Fsqd
_refine_ls_weighting_details 'w=1/[\s^2^(Fo^2^)+(0.0643P)^2^+13.7606P] where P=(Fo^2^+2Fc^2^)/3'
_refine_ls_weighting_scheme calc
_refine_ls_wR_factor_gt 0.1781
_refine_ls_wR_factor_ref 0.1815
_reflns_Friedel_coverage 0.763
_reflns_Friedel_fraction_full 1.000
_reflns_Friedel_fraction_max 1.000
_reflns_number_gt 5125
_reflns_number_total 5691
_reflns_threshold_expression 'I > 2\s(I)'
_cod_data_source_file ja8b09965_si_004.cif
_cod_data_source_block svp9
_cod_depositor_comments
;
The following automatic conversions were performed:

data item '_exptl_crystal_density_meas' value 'not_measured' was
changed to '?' -- the value is perceived as not measured.

Automatic conversion script
Id: cif_fix_values 6909 2019-04-08 15:41:33Z antanas 
;
_cod_database_code 4133425
_shelx_shelxl_version_number 2014/7
_shelx_space_group_comment
; 
The symmetry employed for this shelxl refinement is uniquely defined 
by the following loop, which should always be used as a source of 
symmetry information in preference to the above space-group names. 
They are only intended as comments. 
;
_shelx_estimated_absorpt_t_min 0.581
_shelx_estimated_absorpt_t_max 0.856
_exptl_absorpt_special_details
; 
Reflections not merged 
17205 Corrected reflections written to file svp9bs.hkl 
Estimated minimum and maximum transmission:  0.5129  0.7456 
The ratio (0.6879) of these values is more reliable than their absolute values 
Additional spherical absorption correction applied with mu*r =  0.2000 
Lambda/2 correction factor = 0.00150 
;

loop_
_space_group_symop_operation_xyz
'x, y, z'
'-x+1/2, -y, z+1/2'
'-x, y+1/2, -z+1/2'
'x+1/2, -y+1/2, -z'

loop_
_atom_site_label
_atom_site_type_symbol
_atom_site_fract_x
_atom_site_fract_y
_atom_site_fract_z
_atom_site_U_iso_or_equiv
_atom_site_adp_type
_atom_site_occupancy
_atom_site_site_symmetry_order
_atom_site_calc_flag
_atom_site_refinement_flags_posn
_atom_site_refinement_flags_adp
Br1 Br 0.70044(14) 0.86220(6) 0.06172(4) 0.0368(3) Uani 1 1 d . .
Cl1 Cl 0.0772(4) 0.79004(18) 0.16254(17) 0.0546(8) Uani 1 1 d . .
Si1 Si 0.8186(4) 1.11548(15) 0.11280(11) 0.0316(6) Uani 1 1 d . .
O1 O 0.9665(8) 0.9892(5) 0.2817(3) 0.0412(19) Uani 1 1 d . .
H1 H 0.9790 0.9689 0.2458 0.062 Uiso 1 1 calc . U
O2 O 0.6899(8) 1.0472(3) 0.1418(3) 0.0252(12) Uani 1 1 d . .
O3 O 0.2987(16) 0.8074(5) 0.0228(4) 0.081(4) Uani 1 1 d . .
O4 O 0.3913(10) 0.7071(4) 0.0760(4) 0.050(2) Uani 1 1 d . .
N1 N 0.3562(11) 0.7776(5) 0.0700(4) 0.041(2) Uani 1 1 d . .
C1 C 0.4925(11) 0.9989(5) 0.2670(4) 0.0212(17) Uani 1 1 d . .
C2 C 0.6784(11) 1.0152(5) 0.2547(3) 0.0198(17) Uani 1 1 d . .
H2A H 0.6974 1.0750 0.2558 0.024 Uiso 1 1 calc R U
C3 C 0.7087(12) 0.9849(5) 0.1865(3) 0.0204(16) Uani 1 1 d . .
H3A H 0.8196 0.9570 0.1823 0.024 Uiso 1 1 calc R U
C4 C 0.5635(10) 0.9276(5) 0.1753(4) 0.0201(17) Uani 1 1 d . .
C5 C 0.5388(11) 0.8762(5) 0.1255(4) 0.0227(17) Uani 1 1 d . .
C6 C 0.3877(13) 0.8333(5) 0.1227(4) 0.031(2) Uani 1 1 d . .
C7 C 0.2638(11) 0.8430(6) 0.1681(5) 0.033(2) Uani 1 1 d . .
C8 C 0.2866(13) 0.8974(5) 0.2165(4) 0.0299(19) Uani 1 1 d . .
H8A H 0.2010 0.9063 0.2469 0.036 Uiso 1 1 calc R U
C9 C 0.4378(11) 0.9386(5) 0.2197(4) 0.0181(16) Uani 1 1 d . .
C10 C 0.3997(12) 1.0315(5) 0.3105(4) 0.0259(19) Uani 1 1 d . .
C11 C 0.3159(13) 1.0679(6) 0.3548(4) 0.033(2) Uani 1 1 d . .
C12 C 0.2296(13) 1.1477(7) 0.3440(6) 0.052(3) Uani 1 1 d . .
H12A H 0.1106 1.1430 0.3555 0.078 Uiso 1 1 calc R U
H12B H 0.2391 1.1626 0.2996 0.078 Uiso 1 1 calc R U
H12C H 0.2828 1.1894 0.3701 0.078 Uiso 1 1 calc R U
C13 C 0.3061(16) 1.0342(8) 0.4211(5) 0.049(3) Uani 1 1 d . .
H13A H 0.1886 1.0229 0.4317 0.074 Uiso 1 1 calc R U
H13B H 0.3520 1.0738 0.4507 0.074 Uiso 1 1 calc R U
H13C H 0.3715 0.9840 0.4235 0.074 Uiso 1 1 calc R U
C14 C 0.7951(12) 0.9754(6) 0.3032(4) 0.0281(18) Uani 1 1 d . .
C15 C 0.7747(14) 1.0164(7) 0.3673(4) 0.038(2) Uani 1 1 d . .
H15A H 0.6636 1.0036 0.3845 0.058 Uiso 1 1 calc R U
H15B H 0.7856 1.0751 0.3623 0.058 Uiso 1 1 calc R U
H15C H 0.8619 0.9967 0.3960 0.058 Uiso 1 1 calc R U
C16 C 0.7745(14) 0.8838(6) 0.3070(4) 0.037(2) Uani 1 1 d . .
H16A H 0.6602 0.8708 0.3209 0.056 Uiso 1 1 calc R U
H16B H 0.8556 0.8617 0.3372 0.056 Uiso 1 1 calc R U
H16C H 0.7945 0.8600 0.2654 0.056 Uiso 1 1 calc R U
C17 C 0.7728(19) 1.2120(7) 0.1533(6) 0.054(3) Uani 1 1 d . .
H17A H 0.8425 1.2119 0.1925 0.065 Uiso 1 1 calc R U
C18 C 0.815(3) 1.2897(7) 0.1192(6) 0.079(5) Uani 1 1 d . .
H18A H 0.9347 1.2901 0.1085 0.118 Uiso 1 1 calc R U
H18B H 0.7895 1.3360 0.1465 0.118 Uiso 1 1 calc R U
H18C H 0.7479 1.2935 0.0807 0.118 Uiso 1 1 calc R U
C19 C 0.593(2) 1.2210(9) 0.1746(10) 0.092(7) Uani 1 1 d . .
H19A H 0.5545 1.1699 0.1929 0.138 Uiso 1 1 calc R U
H19B H 0.5225 1.2350 0.1384 0.138 Uiso 1 1 calc R U
H19C H 0.5860 1.2639 0.2062 0.138 Uiso 1 1 calc R U
C20 C 1.0475(15) 1.0846(10) 0.1296(6) 0.060(4) Uani 1 1 d . .
H20A H 1.0430 1.0597 0.1725 0.072 Uiso 1 1 calc R U
C21 C 1.174(2) 1.1495(12) 0.1356(9) 0.098(6) Uani 1 1 d . .
H21A H 1.1375 1.1882 0.1678 0.147 Uiso 1 1 calc R U
H21B H 1.1860 1.1774 0.0952 0.147 Uiso 1 1 calc R U
H21C H 1.2822 1.1260 0.1478 0.147 Uiso 1 1 calc R U
C22 C 1.1081(18) 1.0184(10) 0.0886(7) 0.072(5) Uani 1 1 d . .
H22A H 1.0384 0.9702 0.0951 0.108 Uiso 1 1 calc R U
H22B H 1.2252 1.0058 0.0990 0.108 Uiso 1 1 calc R U
H22C H 1.1008 1.0353 0.0445 0.108 Uiso 1 1 calc R U
C23 C 0.7681(16) 1.1105(7) 0.0263(4) 0.044(3) Uani 1 1 d . .
H23A H 0.8008 1.0547 0.0128 0.053 Uiso 1 1 calc R U
C24 C 0.871(2) 1.1676(8) -0.0149(5) 0.075(5) Uani 1 1 d . .
H24A H 0.9891 1.1658 -0.0019 0.113 Uiso 1 1 calc R U
H24B H 0.8283 1.2229 -0.0103 0.113 Uiso 1 1 calc R U
H24C H 0.8617 1.1509 -0.0590 0.113 Uiso 1 1 calc R U
C25 C 0.5798(19) 1.1159(10) 0.0150(5) 0.069(4) Uani 1 1 d . .
H25A H 0.5222 1.0747 0.0402 0.103 Uiso 1 1 calc R U
H25B H 0.5562 1.1069 -0.0297 0.103 Uiso 1 1 calc R U
H25C H 0.5396 1.1697 0.0272 0.103 Uiso 1 1 calc R U

loop_
_atom_site_aniso_label
_atom_site_aniso_U_11
_atom_site_aniso_U_22
_atom_site_aniso_U_33
_atom_site_aniso_U_23
_atom_site_aniso_U_13
_atom_site_aniso_U_12
Br1 0.0449(6) 0.0413(5) 0.0241(4) -0.0118(4) 0.0028(4) 0.0094(5)
Cl1 0.0267(14) 0.0478(16) 0.089(2) -0.0154(15) -0.0136(15) -0.0125(12)
Si1 0.0419(17) 0.0302(13) 0.0227(11) 0.0015(9) 0.0017(11) -0.0150(12)
O1 0.014(3) 0.081(6) 0.029(4) -0.014(4) 0.002(3) -0.003(3)
O2 0.020(3) 0.030(3) 0.026(3) 0.007(2) 0.000(3) -0.007(3)
O3 0.131(9) 0.049(5) 0.063(6) -0.019(4) -0.068(7) 0.013(6)
O4 0.051(5) 0.028(4) 0.071(6) -0.021(4) -0.021(4) 0.005(3)
N1 0.042(5) 0.032(4) 0.050(5) -0.018(4) -0.021(4) 0.004(4)
C1 0.020(4) 0.022(4) 0.022(4) -0.002(3) 0.000(3) -0.001(3)
C2 0.021(5) 0.019(4) 0.019(4) 0.000(3) -0.004(3) -0.007(3)
C3 0.020(4) 0.022(4) 0.019(3) -0.001(3) 0.001(4) -0.005(4)
C4 0.014(4) 0.023(4) 0.024(4) 0.001(3) -0.002(3) 0.005(3)
C5 0.017(4) 0.025(4) 0.026(4) -0.002(3) -0.005(3) 0.003(3)
C6 0.036(5) 0.026(4) 0.030(5) -0.005(4) -0.017(4) 0.009(4)
C7 0.021(5) 0.029(5) 0.048(5) 0.001(4) -0.009(4) -0.001(3)
C8 0.026(5) 0.031(4) 0.032(4) 0.001(3) -0.006(4) -0.006(4)
C9 0.017(4) 0.016(4) 0.022(4) 0.002(3) -0.002(3) 0.003(3)
C10 0.022(5) 0.023(4) 0.032(4) -0.003(4) 0.003(4) -0.004(4)
C11 0.020(5) 0.038(5) 0.042(5) -0.015(4) -0.003(4) -0.001(4)
C12 0.028(6) 0.042(6) 0.086(8) -0.028(6) -0.013(6) 0.007(5)
C13 0.035(6) 0.073(8) 0.040(5) -0.022(5) 0.017(5) -0.016(6)
C14 0.019(4) 0.046(5) 0.019(4) 0.001(3) -0.001(4) -0.003(4)
C15 0.029(6) 0.062(7) 0.025(4) -0.006(4) -0.005(4) 0.003(5)
C16 0.033(6) 0.045(6) 0.033(5) 0.013(4) -0.007(4) 0.007(5)
C17 0.070(9) 0.033(6) 0.059(7) -0.003(5) -0.011(7) 0.002(6)
C18 0.139(15) 0.042(7) 0.055(7) 0.005(6) -0.019(10) -0.032(10)
C19 0.080(12) 0.037(7) 0.160(18) -0.024(9) -0.048(13) 0.019(8)
C20 0.027(6) 0.095(11) 0.057(7) 0.013(7) 0.003(5) -0.014(7)
C21 0.058(10) 0.113(14) 0.123(14) 0.024(12) -0.011(10) -0.029(11)
C22 0.042(8) 0.115(13) 0.058(8) 0.022(8) 0.021(6) 0.020(8)
C23 0.069(9) 0.044(6) 0.020(4) 0.002(4) 0.005(5) -0.013(6)
C24 0.154(16) 0.054(7) 0.018(5) 0.006(5) 0.008(7) -0.038(9)
C25 0.075(10) 0.101(12) 0.030(5) -0.004(6) -0.014(6) 0.037(9)

loop_
_atom_type_symbol
_atom_type_description
_atom_type_scat_dispersion_real
_atom_type_scat_dispersion_imag
_atom_type_scat_source
C C 0.0033 0.0016 'International Tables Vol C Tables 4.2.6.8 and 6.1.1.4'
H H 0.0000 0.0000 'International Tables Vol C Tables 4.2.6.8 and 6.1.1.4'
N N 0.0061 0.0033 'International Tables Vol C Tables 4.2.6.8 and 6.1.1.4'
O O 0.0106 0.0060 'International Tables Vol C Tables 4.2.6.8 and 6.1.1.4'
Si Si 0.0817 0.0704 'International Tables Vol C Tables 4.2.6.8 and 6.1.1.4'
Cl Cl 0.1484 0.1585 'International Tables Vol C Tables 4.2.6.8 and 6.1.1.4'
Br Br -0.2901 2.4595 'International Tables Vol C Tables 4.2.6.8 and 6.1.1.4'

loop_
_geom_angle_atom_site_label_1
_geom_angle_atom_site_label_2
_geom_angle_atom_site_label_3
_geom_angle
O2 Si1 C17 107.1(5)
O2 Si1 C23 101.7(4)
C17 Si1 C23 116.8(6)
O2 Si1 C20 109.7(5)
C17 Si1 C20 109.2(7)
C23 Si1 C20 111.8(6)
C3 O2 Si1 133.5(6)
O4 N1 O3 124.8(9)
O4 N1 C6 119.0(9)
O3 N1 C6 116.2(8)
C10 C1 C9 126.5(8)
C10 C1 C2 126.8(8)
C9 C1 C2 106.7(7)
C1 C2 C14 113.3(7)
C1 C2 C3 104.7(7)
C14 C2 C3 113.3(7)
O2 C3 C4 105.7(7)
O2 C3 C2 112.2(6)
C4 C3 C2 103.3(7)
C5 C4 C9 120.3(8)
C5 C4 C3 128.2(8)
C9 C4 C3 111.1(7)
C4 C5 C6 118.0(8)
C4 C5 Br1 122.3(7)
C6 C5 Br1 119.7(6)
C7 C6 C5 121.6(8)
C7 C6 N1 118.7(9)
C5 C6 N1 119.7(9)
C8 C7 C6 120.0(9)
C8 C7 Cl1 119.7(8)
C6 C7 Cl1 120.3(7)
C7 C8 C9 118.2(9)
C8 C9 C4 121.9(8)
C8 C9 C1 128.3(8)
C4 C9 C1 109.8(7)
C1 C10 C11 175.7(10)
C10 C11 C12 121.9(10)
C10 C11 C13 121.9(9)
C12 C11 C13 116.1(9)
O1 C14 C16 105.8(8)
O1 C14 C15 108.0(8)
C16 C14 C15 112.4(8)
O1 C14 C2 106.8(7)
C16 C14 C2 113.3(7)
C15 C14 C2 110.1(8)
C19 C17 C18 105.7(13)
C19 C17 Si1 114.3(10)
C18 C17 Si1 117.8(10)
C21 C20 C22 111.5(13)
C21 C20 Si1 117.9(12)
C22 C20 Si1 113.2(10)
C25 C23 C24 113.7(12)
C25 C23 Si1 111.2(8)
C24 C23 Si1 114.7(8)

loop_
_geom_bond_atom_site_label_1
_geom_bond_atom_site_label_2
_geom_bond_distance
Br1 C5 1.882(9)
Cl1 C7 1.727(10)
Si1 O2 1.644(6)
Si1 C17 1.849(12)
Si1 C23 1.883(10)
Si1 C20 1.925(13)
O1 C14 1.456(12)
O2 C3 1.409(9)
O3 N1 1.208(12)
O4 N1 1.204(11)
N1 C6 1.473(11)
C1 C10 1.300(12)
C1 C9 1.480(11)
C1 C2 1.526(12)
C2 C14 1.535(12)
C2 C3 1.552(10)
C3 C4 1.513(12)
C4 C5 1.372(11)
C4 C9 1.386(11)
C5 C6 1.397(13)
C6 C7 1.388(14)
C7 C8 1.378(13)
C8 C9 1.384(13)
C10 C11 1.302(13)
C11 C12 1.504(14)
C11 C13 1.515(14)
C14 C16 1.525(14)
C14 C15 1.529(12)
C17 C19 1.50(2)
C17 C18 1.512(16)
C20 C21 1.48(2)
C20 C22 1.48(2)
C23 C25 1.520(19)
C23 C24 1.526(15)

loop_
_geom_torsion_atom_site_label_1
_geom_torsion_atom_site_label_2
_geom_torsion_atom_site_label_3
_geom_torsion_atom_site_label_4
_geom_torsion
C17 Si1 O2 C3 -101.2(8)
C23 Si1 O2 C3 135.8(8)
C20 Si1 O2 C3 17.2(9)
C10 C1 C2 C14 74.7(11)
C9 C1 C2 C14 -105.3(8)
C10 C1 C2 C3 -161.3(9)
C9 C1 C2 C3 18.6(8)
Si1 O2 C3 C4 -161.0(6)
Si1 O2 C3 C2 87.1(9)
C1 C2 C3 O2 92.9(8)
C14 C2 C3 O2 -143.2(7)
C1 C2 C3 C4 -20.5(8)
C14 C2 C3 C4 103.5(8)
O2 C3 C4 C5 70.6(10)
C2 C3 C4 C5 -171.4(8)
O2 C3 C4 C9 -102.1(7)
C2 C3 C4 C9 15.9(9)
C9 C4 C5 C6 -2.9(12)
C3 C4 C5 C6 -175.0(8)
C9 C4 C5 Br1 177.1(6)
C3 C4 C5 Br1 5.1(12)
C4 C5 C6 C7 1.3(13)
Br1 C5 C6 C7 -178.7(7)
C4 C5 C6 N1 180.0(8)
Br1 C5 C6 N1 -0.1(11)
O4 N1 C6 C7 -87.8(12)
O3 N1 C6 C7 93.6(13)
O4 N1 C6 C5 93.5(12)
O3 N1 C6 C5 -85.1(13)
C5 C6 C7 C8 1.5(14)
N1 C6 C7 C8 -177.2(8)
C5 C6 C7 Cl1 179.0(7)
N1 C6 C7 Cl1 0.4(12)
C6 C7 C8 C9 -2.6(13)
Cl1 C7 C8 C9 179.8(7)
C7 C8 C9 C4 1.1(13)
C7 C8 C9 C1 -179.4(8)
C5 C4 C9 C8 1.8(12)
C3 C4 C9 C8 175.1(7)
C5 C4 C9 C1 -177.8(7)
C3 C4 C9 C1 -4.5(9)
C10 C1 C9 C8 -8.9(14)
C2 C1 C9 C8 171.2(8)
C10 C1 C9 C4 170.7(9)
C2 C1 C9 C4 -9.3(9)
C1 C2 C14 O1 174.3(7)
C3 C2 C14 O1 55.2(9)
C1 C2 C14 C16 58.2(10)
C3 C2 C14 C16 -60.9(10)
C1 C2 C14 C15 -68.7(10)
C3 C2 C14 C15 172.2(8)
O2 Si1 C17 C19 -29.6(13)
C23 Si1 C17 C19 83.6(13)
C20 Si1 C17 C19 -148.4(12)
O2 Si1 C17 C18 -154.6(11)
C23 Si1 C17 C18 -41.4(14)
C20 Si1 C17 C18 86.6(13)
O2 Si1 C23 C25 49.9(10)
C17 Si1 C23 C25 -66.3(11)
C20 Si1 C23 C25 167.0(10)
O2 Si1 C23 C24 -179.3(10)
C17 Si1 C23 C24 64.5(12)
C20 Si1 C23 C24 -62.2(12)
